data_2015335
loop_
_publ_author_name
'Linden, Anthony'
'Pradeille, Nicolas'
'Heimgartner, Heinz'

_publ_section_title
;
 Di- and tripeptide segments of zervamicin II-2: Z-Thr(OBn)-Aib-N(Me)Ph
 and Z-Val-Aib-Hyp(OBn)-OMe
;
_journal_coeditor_code TR3003
_journal_issue 5
_journal_name_full 'Acta Crystallographica Section C'
_journal_page_first o249
_journal_page_last o252
_journal_paper_doi 10.1107/S0108270106007992
_journal_volume 62
_journal_year 2006
_chemical_formula_iupac 'C30 H35 N3 O5'
_chemical_formula_moiety 'C30 H35 N3 O5'
_chemical_formula_sum 'C30 H35 N3 O5'
_chemical_formula_weight 517.62
_chemical_melting_point 407
_chemical_name_common Z-Thr(OBn)-Aib-N(Me)Ph
_chemical_name_systematic
;
O-benzyl-N-(benzyloxycarbonyl)threonyl-2,N-dimethylalaninanilide
;
_space_group_IT_number 19
_symmetry_cell_setting orthorhombic
_symmetry_space_group_name_Hall 'P 2ac 2ab'
_symmetry_space_group_name_H-M 'P 21 21 21'
_atom_sites_solution_hydrogens mixed
_atom_sites_solution_primary direct
_atom_sites_solution_secondary difmap
_audit_creation_method SHELXL97
_cell_angle_alpha 90.00
_cell_angle_beta 90.00
_cell_angle_gamma 90.00
_cell_formula_units_Z 4
_cell_length_a 10.4178(2)
_cell_length_b 10.6996(2)
_cell_length_c 24.6636(5)
_cell_measurement_reflns_used 2773
_cell_measurement_temperature 160.0(10)
_cell_measurement_theta_max 25.0
_cell_measurement_theta_min 2.0
_cell_volume 2749.16(9)
_computing_cell_refinement 'DENZO-SMN (Otwinowski & Minor, 1997)'
_computing_data_collection 'COLLECT (Nonius, 2000)'
_computing_data_reduction 'DENZO-SMN and SCALEPACK (Otwinowski & Minor, 1997)'
_computing_molecular_graphics 'ORTEPII (Johnson, 1976)'
_computing_publication_material 'SHELXL97 and PLATON (Spek, 2003)'
_computing_structure_refinement 'SHELXL97 (Sheldrick, 1997)'
_computing_structure_solution 'SIR92 (Altomare <i>et al.</i>,  1994)'
_diffrn_ambient_temperature 160.0(10)
_diffrn_detector_area_resol_mean 9
_diffrn_measured_fraction_theta_full 0.998
_diffrn_measured_fraction_theta_max 0.998
_diffrn_measurement_device_type 'Nonius KappaCCD area-detector'
_diffrn_measurement_method '\f and \w scans with \k offsets'
_diffrn_radiation_monochromator 'horizontally mounted graphite crystal'
_diffrn_radiation_source 'Nonius FR590 sealed tube generator'
_diffrn_radiation_type 'Mo K\a'
_diffrn_radiation_wavelength 0.71073
_diffrn_reflns_av_R_equivalents 0.0580
_diffrn_reflns_av_sigmaI/netI 0.0331
_diffrn_reflns_limit_h_max 12
_diffrn_reflns_limit_h_min 0
_diffrn_reflns_limit_k_max 12
_diffrn_reflns_limit_k_min 0
_diffrn_reflns_limit_l_max 29
_diffrn_reflns_limit_l_min 0
_diffrn_reflns_number 30620
_diffrn_reflns_theta_full 25.02
_diffrn_reflns_theta_max 25.02
_diffrn_reflns_theta_min 2.52
_diffrn_standards_decay_% 0
_diffrn_standards_number 0
_exptl_absorpt_coefficient_mu 0.086
_exptl_absorpt_correction_type none
_exptl_crystal_colour colourless
_exptl_crystal_density_diffrn 1.251
_exptl_crystal_density_method 'not measured'
_exptl_crystal_description tablet
_exptl_crystal_F_000 1104
_exptl_crystal_size_max 0.22
_exptl_crystal_size_mid 0.10
_exptl_crystal_size_min 0.05
_refine_diff_density_max 0.167
_refine_diff_density_min -0.151
_refine_ls_extinction_coef 0.0090(13)
_refine_ls_extinction_expression Fc^*^=kFc[1+0.001xFc^2^\l^3^/sin(2\q)]^-1/4^
_refine_ls_extinction_method 'SHELXL97 (Sheldrick, 1997)'
_refine_ls_goodness_of_fit_ref 1.072
_refine_ls_hydrogen_treatment mixed
_refine_ls_matrix_type full
_refine_ls_number_parameters 356
_refine_ls_number_reflns 2757
_refine_ls_number_restraints 0
_refine_ls_restrained_S_all 1.072
_refine_ls_R_factor_all 0.0497
_refine_ls_R_factor_gt 0.0374
_refine_ls_shift/su_max 0.001
_refine_ls_shift/su_mean 0.000
_refine_ls_structure_factor_coef Fsqd
_refine_ls_weighting_details 'w = 1/[\s^2^(Fo^2^)+(0.0473P)^2^+0.3586P] where P=(Fo^2^+2Fc^2^)/3'
_refine_ls_weighting_scheme calc
_refine_ls_wR_factor_gt 0.0831
_refine_ls_wR_factor_ref 0.0897
_reflns_number_gt 2388
_reflns_number_total 2759
_reflns_threshold_expression I>2\s(I)
_cod_data_source_file tr3003.cif
_cod_data_source_block III
_cod_depositor_comments
;
The following automatic conversions were performed:

'_atom_sites_solution_hydrogens' value 'geom & difmap' was changed to
'mixed'.

Automatic conversion script
Id: cif_fix_values 6452 2018-10-05 10:23:21Z andrius 
;
_cod_database_code 2015335
_cod_database_fobs_code 2015335

loop_
_symmetry_equiv_pos_as_xyz
'x, y, z'
'-x+1/2, -y, z+1/2'
'x+1/2, -y+1/2, -z'
'-x, y+1/2, -z+1/2'

loop_
_atom_site_type_symbol
_atom_site_label
_atom_site_fract_x
_atom_site_fract_y
_atom_site_fract_z
_atom_site_U_iso_or_equiv
_atom_site_adp_type
_atom_site_calc_flag
_atom_site_refinement_flags
_atom_site_occupancy
O O8 0.67678(16) 0.82688(15) 0.88495(6) 0.0359(4) Uani d . 1
O O9 0.82540(16) 0.67544(15) 0.87255(7) 0.0365(4) Uani d . 1
O O12 0.87384(16) 0.80522(14) 0.75789(7) 0.0364(4) Uani d . 1
O O15 1.16391(17) 0.86069(15) 0.74267(6) 0.0384(5) Uani d . 1
O O24 0.59475(19) 0.71173(17) 0.69995(7) 0.0437(5) Uani d . 1
N N10 0.6689(2) 0.7081(2) 0.81003(8) 0.0313(5) Uani d . 1
H H10 0.622(2) 0.766(2) 0.7980(10) 0.030(7) Uiso d . 1
N N13 0.9445(2) 0.6198(2) 0.72662(8) 0.0299(5) Uani d . 1
H H13 0.938(2) 0.543(2) 0.7262(9) 0.021(6) Uiso d . 1
N N16 1.1470(2) 0.70186(18) 0.80182(8) 0.0309(5) Uani d . 1
C C1 0.6590(2) 0.9446(2) 0.96727(10) 0.0338(6) Uani d . 1
C C2 0.5847(3) 0.9017(3) 1.00999(10) 0.0404(7) Uani d . 1
H H2 0.5889 0.8162 1.0202 0.048 Uiso calc R 1
C C3 0.5043(3) 0.9826(3) 1.03795(11) 0.0488(8) Uani d . 1
H H3 0.4528 0.9519 1.0668 0.059 Uiso calc R 1
C C4 0.4988(3) 1.1064(3) 1.02409(11) 0.0505(8) Uani d . 1
H H4 0.4433 1.1614 1.0432 0.061 Uiso calc R 1
C C5 0.5737(3) 1.1507(3) 0.98240(11) 0.0537(8) Uani d . 1
H H5 0.5707 1.2368 0.9731 0.064 Uiso calc R 1
C C6 0.6537(3) 1.0705(3) 0.95382(11) 0.0446(7) Uani d . 1
H H6 0.7050 1.1019 0.9250 0.053 Uiso calc R 1
C C7 0.7421(3) 0.8568(3) 0.93584(10) 0.0388(6) Uani d . 1
H H71 0.8262 0.8962 0.9283 0.047 Uiso calc R 1
H H72 0.7571 0.7795 0.9570 0.047 Uiso calc R 1
C C9 0.7325(2) 0.7327(2) 0.85660(9) 0.0303(6) Uani d . 1
C C11 0.7332(2) 0.6287(2) 0.77056(9) 0.0295(6) Uani d . 1
H H11 0.7573 0.5486 0.7889 0.035 Uiso calc R 1
C C12 0.8565(2) 0.6927(2) 0.75132(9) 0.0292(6) Uani d . 1
C C14 1.0656(2) 0.6746(2) 0.70680(9) 0.0300(6) Uani d . 1
C C15 1.1285(2) 0.7531(2) 0.75198(9) 0.0314(6) Uani d . 1
C C17 1.1876(2) 0.7846(2) 0.84446(10) 0.0327(6) Uani d . 1
C C18 1.3131(3) 0.7864(3) 0.86181(12) 0.0521(8) Uani d . 1
H H18 1.3755 0.7352 0.8446 0.062 Uiso calc R 1
C C19 1.3480(3) 0.8631(3) 0.90438(13) 0.0631(9) Uani d . 1
H H19 1.4345 0.8638 0.9167 0.076 Uiso calc R 1
C C20 1.2583(3) 0.9385(3) 0.92911(11) 0.0532(8) Uani d . 1
H H20 1.2833 0.9924 0.9578 0.064 Uiso calc R 1
C C21 1.1327(3) 0.9357(3) 0.91219(11) 0.0443(7) Uani d . 1
H H21 1.0704 0.9868 0.9295 0.053 Uiso calc R 1
C C22 1.0971(2) 0.8585(2) 0.86985(10) 0.0362(6) Uani d . 1
H H22 1.0102 0.8562 0.8582 0.043 Uiso calc R 1
C C23 0.6429(3) 0.5978(2) 0.72318(10) 0.0361(6) Uani d . 1
H H23 0.6926 0.5517 0.6948 0.043 Uiso calc R 1
C C25 0.6469(3) 0.7445(4) 0.64997(13) 0.0678(10) Uani d . 1
H H251 0.6529 0.6693 0.6268 0.081 Uiso calc R 1
H H252 0.7348 0.7774 0.6554 0.081 Uiso calc R 1
C C26 0.5668(3) 0.8414(2) 0.62200(10) 0.0384(6) Uani d . 1
C C27 0.4374(3) 0.8555(2) 0.63249(10) 0.0383(6) Uani d . 1
H H27 0.3974 0.8048 0.6592 0.046 Uiso calc R 1
C C28 0.3661(3) 0.9420(2) 0.60466(10) 0.0420(7) Uani d . 1
H H28 0.2773 0.9514 0.6125 0.050 Uiso calc R 1
C C29 0.4219(3) 1.0151(3) 0.56554(11) 0.0498(8) Uani d . 1
H H29 0.3715 1.0737 0.5459 0.060 Uiso calc R 1
C C30 0.5511(3) 1.0035(3) 0.55473(12) 0.0513(8) Uani d . 1
H H30 0.5901 1.0548 0.5280 0.062 Uiso calc R 1
C C31 0.6238(3) 0.9169(3) 0.58284(11) 0.0467(7) Uani d . 1
H H31 0.7129 0.9089 0.5754 0.056 Uiso calc R 1
C C32 0.5288(3) 0.5190(3) 0.73979(12) 0.0468(7) Uani d . 1
H H321 0.4749 0.5026 0.7080 0.070 Uiso calc R 1
H H322 0.4785 0.5639 0.7672 0.070 Uiso calc R 1
H H323 0.5590 0.4396 0.7549 0.070 Uiso calc R 1
C C33 1.0368(3) 0.7583(2) 0.65799(10) 0.0378(6) Uani d . 1
H H331 0.9812 0.8275 0.6693 0.057 Uiso calc R 1
H H332 0.9934 0.7093 0.6299 0.057 Uiso calc R 1
H H333 1.1174 0.7919 0.6435 0.057 Uiso calc R 1
C C34 1.1582(3) 0.5727(2) 0.68789(10) 0.0370(6) Uani d . 1
H H341 1.1242 0.5328 0.6551 0.055 Uiso calc R 1
H H342 1.1679 0.5100 0.7165 0.055 Uiso calc R 1
H H343 1.2420 0.6100 0.6799 0.055 Uiso calc R 1
C C35 1.1131(3) 0.5756(2) 0.82034(10) 0.0385(7) Uani d . 1
H H351 1.1141 0.5181 0.7894 0.058 Uiso calc R 1
H H352 1.0272 0.5769 0.8365 0.058 Uiso calc R 1
H H353 1.1755 0.5477 0.8475 0.058 Uiso calc R 1

loop_
_atom_site_aniso_label
_atom_site_aniso_U_11
_atom_site_aniso_U_22
_atom_site_aniso_U_33
_atom_site_aniso_U_12
_atom_site_aniso_U_13
_atom_site_aniso_U_23
O8 0.0367(10) 0.0384(10) 0.0326(9) 0.0074(9) -0.0044(8) -0.0084(8)
O9 0.0323(10) 0.0370(9) 0.0402(10) 0.0054(9) -0.0042(8) -0.0009(8)
O12 0.0427(11) 0.0208(9) 0.0456(10) 0.0001(8) 0.0038(9) -0.0020(7)
O15 0.0498(11) 0.0246(9) 0.0409(10) -0.0088(9) 0.0009(9) 0.0035(8)
O24 0.0616(12) 0.0380(10) 0.0315(9) 0.0139(10) -0.0008(9) 0.0039(8)
N10 0.0331(12) 0.0297(12) 0.0310(12) 0.0086(11) -0.0024(10) -0.0016(9)
N13 0.0354(12) 0.0191(11) 0.0350(11) -0.0014(10) 0.0039(10) -0.0004(9)
N16 0.0390(12) 0.0237(10) 0.0301(11) -0.0013(10) -0.0014(9) 0.0004(9)
C1 0.0347(14) 0.0395(14) 0.0272(12) -0.0009(13) -0.0026(11) -0.0031(11)
C2 0.0433(16) 0.0439(15) 0.0339(13) -0.0085(14) -0.0045(13) 0.0034(12)
C3 0.0428(17) 0.076(2) 0.0281(14) -0.0096(16) 0.0033(13) -0.0048(15)
C4 0.0516(18) 0.066(2) 0.0343(15) 0.0142(16) -0.0021(14) -0.0115(15)
C5 0.080(2) 0.0415(16) 0.0392(16) 0.0096(17) -0.0059(16) -0.0043(13)
C6 0.0583(18) 0.0428(16) 0.0326(14) -0.0012(15) 0.0112(14) 0.0018(13)
C7 0.0351(15) 0.0439(16) 0.0374(14) 0.0025(13) -0.0077(12) -0.0087(12)
C9 0.0306(14) 0.0281(13) 0.0321(13) -0.0010(12) 0.0052(12) -0.0014(11)
C11 0.0332(14) 0.0244(12) 0.0308(13) 0.0036(11) 0.0006(11) -0.0017(11)
C12 0.0352(14) 0.0243(13) 0.0281(13) 0.0006(12) -0.0023(11) 0.0011(10)
C14 0.0341(14) 0.0244(13) 0.0314(13) -0.0029(12) 0.0046(11) 0.0007(10)
C15 0.0334(14) 0.0254(14) 0.0354(14) 0.0005(12) 0.0029(11) -0.0003(11)
C17 0.0335(15) 0.0308(13) 0.0337(13) -0.0026(12) -0.0044(12) 0.0034(11)
C18 0.0388(17) 0.069(2) 0.0483(17) 0.0058(16) -0.0035(14) -0.0110(16)
C19 0.0415(17) 0.092(3) 0.0564(19) -0.0057(19) -0.0148(16) -0.0133(19)
C20 0.061(2) 0.057(2) 0.0418(17) -0.0159(17) -0.0096(15) -0.0061(15)
C21 0.0511(18) 0.0394(15) 0.0424(15) -0.0023(14) 0.0008(14) -0.0052(13)
C22 0.0333(14) 0.0324(13) 0.0428(15) -0.0008(12) -0.0053(12) -0.0029(12)
C23 0.0419(15) 0.0304(13) 0.0360(14) 0.0045(12) -0.0028(12) -0.0021(12)
C25 0.0518(19) 0.094(3) 0.0580(19) 0.025(2) 0.0115(16) 0.036(2)
C26 0.0392(15) 0.0426(15) 0.0333(13) 0.0043(13) -0.0035(12) 0.0020(12)
C27 0.0420(15) 0.0343(14) 0.0386(14) -0.0001(13) 0.0021(13) 0.0022(12)
C28 0.0399(16) 0.0422(15) 0.0439(16) 0.0054(14) -0.0018(13) -0.0021(13)
C29 0.065(2) 0.0427(17) 0.0420(16) 0.0134(16) 0.0009(15) 0.0060(14)
C30 0.0605(19) 0.0497(18) 0.0436(16) -0.0010(16) 0.0071(15) 0.0127(14)
C31 0.0395(16) 0.0602(19) 0.0404(15) -0.0013(15) 0.0040(13) 0.0012(15)
C32 0.0403(16) 0.0459(17) 0.0542(18) -0.0031(14) -0.0063(14) -0.0011(15)
C33 0.0471(16) 0.0315(14) 0.0348(14) -0.0014(13) 0.0040(12) 0.0014(12)
C34 0.0408(15) 0.0290(13) 0.0410(14) -0.0020(12) 0.0111(13) -0.0024(12)
C35 0.0482(16) 0.0287(13) 0.0387(14) 0.0009(13) 0.0000(13) 0.0072(12)

loop_
_atom_type_symbol
_atom_type_description
_atom_type_scat_dispersion_real
_atom_type_scat_dispersion_imag
_atom_type_scat_source
C C 0.0033 0.0016
; International Tables for Crystallography (1992).
Vol. C, Tables 4.2.6.8 and 6.1.1.4
;
H H 0.0000 0.0000
; International Tables for Crystallography (1992).
Vol. C, Tables 4.2.6.8 and 6.1.1.4
;
N N 0.0061 0.0033
; International Tables for Crystallography (1992).
Vol. C, Tables 4.2.6.8 and 6.1.1.4
;
O O 0.0106 0.0060
; International Tables for Crystallography (1992).
Vol. C, Tables 4.2.6.8 and 6.1.1.4
;

loop_
_geom_angle_atom_site_label_1
_geom_angle_atom_site_label_2
_geom_angle_atom_site_label_3
_geom_angle
C9 O8 C7 113.93(19)
C25 O24 C23 115.5(2)
C9 N10 C11 117.1(2)
C9 N10 H10 116.2(17)
C11 N10 H10 117.4(17)
C12 N13 C14 120.1(2)
C12 N13 H13 121.9(17)
C14 N13 H13 117.4(17)
C15 N16 C17 117.05(19)
C15 N16 C35 128.2(2)
C17 N16 C35 114.15(19)
C2 C1 C6 118.8(3)
C2 C1 C7 120.6(2)
C6 C1 C7 120.6(2)
C1 C2 C3 120.5(3)
C1 C2 H2 119.7
C3 C2 H2 119.7
C4 C3 C2 120.3(3)
C4 C3 H3 119.8
C2 C3 H3 119.8
C3 C4 C5 119.8(3)
C3 C4 H4 120.1
C5 C4 H4 120.1
C4 C5 C6 120.5(3)
C4 C5 H5 119.8
C6 C5 H5 119.8
C5 C6 C1 120.1(3)
C5 C6 H6 119.9
C1 C6 H6 119.9
O8 C7 C1 108.24(19)
O8 C7 H71 110.1
C1 C7 H71 110.1
O8 C7 H72 110.1
C1 C7 H72 110.1
H71 C7 H72 108.4
O9 C9 N10 124.7(2)
O9 C9 O8 123.4(2)
N10 C9 O8 111.9(2)
N10 C11 C12 109.43(19)
N10 C11 C23 110.6(2)
C12 C11 C23 111.97(19)
N10 C11 H11 108.2
C12 C11 H11 108.2
C23 C11 H11 108.2
O12 C12 N13 121.8(2)
O12 C12 C11 121.4(2)
N13 C12 C11 116.8(2)
N13 C14 C34 110.93(19)
N13 C14 C33 109.0(2)
C34 C14 C33 107.53(19)
N13 C14 C15 109.92(19)
C34 C14 C15 109.9(2)
C33 C14 C15 109.47(19)
O15 C15 N16 120.2(2)
O15 C15 C14 120.1(2)
N16 C15 C14 119.6(2)
C18 C17 C22 120.0(2)
C18 C17 N16 121.0(2)
C22 C17 N16 118.9(2)
C17 C18 C19 119.7(3)
C17 C18 H18 120.2
C19 C18 H18 120.2
C20 C19 C18 120.4(3)
C20 C19 H19 119.8
C18 C19 H19 119.8
C21 C20 C19 120.0(3)
C21 C20 H20 120.0
C19 C20 H20 120.0
C20 C21 C22 119.9(3)
C20 C21 H21 120.1
C22 C21 H21 120.1
C17 C22 C21 120.1(2)
C17 C22 H22 119.9
C21 C22 H22 119.9
O24 C23 C32 107.8(2)
O24 C23 C11 109.57(19)
C32 C23 C11 113.3(2)
O24 C23 H23 108.7
C32 C23 H23 108.7
C11 C23 H23 108.7
O24 C25 C26 111.4(2)
O24 C25 H251 109.4
C26 C25 H251 109.4
O24 C25 H252 109.4
C26 C25 H252 109.4
H251 C25 H252 108.0
C27 C26 C31 118.9(2)
C27 C26 C25 122.2(2)
C31 C26 C25 118.9(2)
C28 C27 C26 120.6(2)
C28 C27 H27 119.7
C26 C27 H27 119.7
C29 C28 C27 120.5(3)
C29 C28 H28 119.8
C27 C28 H28 119.8
C28 C29 C30 120.0(3)
C28 C29 H29 120.0
C30 C29 H29 120.0
C29 C30 C31 119.9(3)
C29 C30 H30 120.1
C31 C30 H30 120.1
C30 C31 C26 120.2(3)
C30 C31 H31 119.9
C26 C31 H31 119.9
C23 C32 H321 109.5
C23 C32 H322 109.5
H321 C32 H322 109.5
C23 C32 H323 109.5
H321 C32 H323 109.5
H322 C32 H323 109.5
C14 C33 H331 109.5
C14 C33 H332 109.5
H331 C33 H332 109.5
C14 C33 H333 109.5
H331 C33 H333 109.5
H332 C33 H333 109.5
C14 C34 H341 109.5
C14 C34 H342 109.5
H341 C34 H342 109.5
C14 C34 H343 109.5
H341 C34 H343 109.5
H342 C34 H343 109.5
N16 C35 H351 109.5
N16 C35 H352 109.5
H351 C35 H352 109.5
N16 C35 H353 109.5
H351 C35 H353 109.5
H352 C35 H353 109.5

loop_
_geom_bond_atom_site_label_1
_geom_bond_atom_site_label_2
_geom_bond_distance
O8 C9 1.357(3)
O8 C7 1.463(3)
O9 C9 1.211(3)
O12 C12 1.228(3)
O15 C15 1.230(3)
O24 C25 1.392(3)
O24 C23 1.437(3)
N10 C9 1.352(3)
N10 C11 1.456(3)
N10 H10 0.84(3)
N13 C12 1.349(3)
N13 C14 1.475(3)
N13 H13 0.82(2)
N16 C15 1.360(3)
N16 C17 1.438(3)
N16 C35 1.469(3)
C1 C2 1.385(4)
C1 C6 1.389(4)
C1 C7 1.495(4)
C2 C3 1.388(4)
C2 H2 0.9500
C3 C4 1.369(4)
C3 H3 0.9500
C4 C5 1.376(4)
C4 H4 0.9500
C5 C6 1.388(4)
C5 H5 0.9500
C6 H6 0.9500
C7 H71 0.9900
C7 H72 0.9900
C11 C12 1.531(3)
C11 C23 1.536(3)
C11 H11 1.0000
C14 C34 1.529(3)
C14 C33 1.530(3)
C14 C15 1.541(3)
C17 C18 1.376(4)
C17 C22 1.381(3)
C18 C19 1.381(4)
C18 H18 0.9500
C19 C20 1.377(4)
C19 H19 0.9500
C20 C21 1.374(4)
C20 H20 0.9500
C21 C22 1.382(4)
C21 H21 0.9500
C22 H22 0.9500
C23 C32 1.514(4)
C23 H23 1.0000
C25 C26 1.499(4)
C25 H251 0.9900
C25 H252 0.9900
C26 C27 1.381(4)
C26 C31 1.392(4)
C27 C28 1.371(4)
C27 H27 0.9500
C28 C29 1.371(4)
C28 H28 0.9500
C29 C30 1.377(5)
C29 H29 0.9500
C30 C31 1.383(4)
C30 H30 0.9500
C31 H31 0.9500
C32 H321 0.9800
C32 H322 0.9800
C32 H323 0.9800
C33 H331 0.9800
C33 H332 0.9800
C33 H333 0.9800
C34 H341 0.9800
C34 H342 0.9800
C34 H343 0.9800
C35 H351 0.9800
C35 H352 0.9800
C35 H353 0.9800

loop_
_geom_hbond_atom_site_label_D
_geom_hbond_atom_site_label_H
_geom_hbond_atom_site_label_A
_geom_hbond_site_symmetry_A
_geom_hbond_distance_DH
_geom_hbond_distance_HA
_geom_hbond_distance_DA
_geom_hbond_angle_DHA
_geom_hbond_publ_flag
N10 H10 O24 . 0.84(3) 2.50(2) 2.823(3) 104(2) yes
N13 H13 O15 4_746 0.82(2) 2.35(3) 3.088(3) 149(2) yes

loop_
_geom_torsion_atom_site_label_1
_geom_torsion_atom_site_label_2
_geom_torsion_atom_site_label_3
_geom_torsion_atom_site_label_4
_geom_torsion
C6 C1 C2 C3 1.5(4)
C7 C1 C2 C3 -177.8(2)
C1 C2 C3 C4 -0.9(4)
C2 C3 C4 C5 -0.3(4)
C3 C4 C5 C6 0.8(4)
C4 C5 C6 C1 -0.2(4)
C2 C1 C6 C5 -1.0(4)
C7 C1 C6 C5 178.3(2)
C9 O8 C7 C1 -170.0(2)
C2 C1 C7 O8 101.3(3)
C6 C1 C7 O8 -78.0(3)
C11 N10 C9 O9 -15.3(3)
C11 N10 C9 O8 167.11(19)
C7 O8 C9 O9 2.2(3)
C7 O8 C9 N10 179.8(2)
C9 N10 C11 C12 -62.6(3)
C9 N10 C11 C23 173.6(2)
C14 N13 C12 O12 0.2(3)
C14 N13 C12 C11 179.82(19)
N10 C11 C12 O12 -17.9(3)
C23 C11 C12 O12 105.1(3)
N10 C11 C12 N13 162.4(2)
C23 C11 C12 N13 -74.5(3)
C12 N13 C14 C34 171.7(2)
C12 N13 C14 C33 -70.0(3)
C12 N13 C14 C15 50.0(3)
C17 N16 C15 O15 10.6(4)
C35 N16 C15 O15 -179.2(2)
C17 N16 C15 C14 -170.7(2)
C35 N16 C15 C14 -0.5(4)
N13 C14 C15 O15 -129.7(2)
C34 C14 C15 O15 107.9(3)
C33 C14 C15 O15 -10.0(3)
N13 C14 C15 N16 51.6(3)
C34 C14 C15 N16 -70.7(3)
C33 C14 C15 N16 171.4(2)
C15 N16 C17 C18 -103.3(3)
C35 N16 C17 C18 85.1(3)
C15 N16 C17 C22 79.8(3)
C35 N16 C17 C22 -91.7(3)
C22 C17 C18 C19 -0.5(4)
N16 C17 C18 C19 -177.3(3)
C17 C18 C19 C20 -0.7(5)
C18 C19 C20 C21 1.4(5)
C19 C20 C21 C22 -0.9(4)
C18 C17 C22 C21 0.9(4)
N16 C17 C22 C21 177.8(2)
C20 C21 C22 C17 -0.3(4)
C25 O24 C23 C32 -130.2(3)
C25 O24 C23 C11 106.1(3)
N10 C11 C23 O24 54.9(3)
C12 C11 C23 O24 -67.5(3)
N10 C11 C23 C32 -65.5(3)
C12 C11 C23 C32 172.2(2)
C23 O24 C25 C26 163.9(2)
O24 C25 C26 C27 -25.1(4)
O24 C25 C26 C31 157.1(3)
C31 C26 C27 C28 0.2(4)
C25 C26 C27 C28 -177.6(3)
C26 C27 C28 C29 0.7(4)
C27 C28 C29 C30 -1.3(4)
C28 C29 C30 C31 0.9(5)
C29 C30 C31 C26 0.0(4)
C27 C26 C31 C30 -0.6(4)
C25 C26 C31 C30 177.3(3)

loop_
_cod_related_entry_id
_cod_related_entry_database
_cod_related_entry_code
1 ChemSpider 21180899
